data_2235976
loop_
_publ_author_name
'Yousuf, Sammer'
'Iqbal, Sarosh'
'Ambreen, Nida'
'Khan, Khalid M.'

_publ_section_title
;
 1-(3-Methoxyphenyl)-2-(phenylsulfonyl)ethan-1-one
;
_journal_coeditor_code RZ2794
_journal_issue 8
_journal_name_full 'Acta Crystallographica Section E'
_journal_page_first o2562
_journal_paper_doi 10.1107/S1600536812032795
_journal_volume 68
_journal_year 2012
_chemical_formula_iupac 'C15 H14 O4 S'
_chemical_formula_moiety 'C15 H14 O4 S'
_chemical_formula_sum 'C15 H14 O4 S'
_chemical_formula_weight 290.32
_chemical_name_systematic
;
1-(3-Methoxyphenyl)-2-(phenylsulfonyl)ethan-1-one
;
_space_group_IT_number 2
_symmetry_cell_setting triclinic
_symmetry_space_group_name_Hall '-P 1'
_symmetry_space_group_name_H-M 'P -1'
_atom_sites_solution_hydrogens geom
_atom_sites_solution_primary direct
_atom_sites_solution_secondary difmap
_audit_creation_method SHELXL-97
_cell_angle_alpha 101.787(2)
_cell_angle_beta 102.550(2)
_cell_angle_gamma 95.879(2)
_cell_formula_units_Z 2
_cell_length_a 7.1290(6)
_cell_length_b 9.6101(8)
_cell_length_c 10.6999(9)
_cell_measurement_reflns_used 2142
_cell_measurement_temperature 298(2)
_cell_measurement_theta_max 24.18
_cell_measurement_theta_min 2.19
_cell_volume 692.13(10)
_computing_cell_refinement 'SAINT (Bruker, 2000)'
_computing_data_collection 'SMART (Bruker, 2000)'
_computing_data_reduction 'SAINT (Bruker, 2000)'
_computing_molecular_graphics 'SHELXTL (Sheldrick, 2008)'
_computing_publication_material
;
SHELXTL (Sheldrick, 2008), PARST (Nardelli, 1995) and PLATON
(Spek, 2009)
;
_computing_structure_refinement 'SHELXL97 (Sheldrick, 2008)'
_computing_structure_solution 'SHELXS97 (Sheldrick, 2008)'
_diffrn_ambient_temperature 298(2)
_diffrn_measured_fraction_theta_full 1.000
_diffrn_measured_fraction_theta_max 1.000
_diffrn_measurement_device_type
;
Bruker SMART APEX CCD area-detector
;
_diffrn_measurement_method '\w scan'
_diffrn_radiation_monochromator graphite
_diffrn_radiation_source 'fine-focus sealed tube'
_diffrn_radiation_type MoK\a
_diffrn_radiation_wavelength 0.71073
_diffrn_reflns_av_R_equivalents 0.0256
_diffrn_reflns_av_sigmaI/netI 0.0290
_diffrn_reflns_limit_h_max 8
_diffrn_reflns_limit_h_min -8
_diffrn_reflns_limit_k_max 11
_diffrn_reflns_limit_k_min -11
_diffrn_reflns_limit_l_max 12
_diffrn_reflns_limit_l_min -12
_diffrn_reflns_number 7866
_diffrn_reflns_theta_full 25.50
_diffrn_reflns_theta_max 25.50
_diffrn_reflns_theta_min 2.01
_exptl_absorpt_coefficient_mu 0.244
_exptl_absorpt_correction_T_max 0.9831
_exptl_absorpt_correction_T_min 0.9305
_exptl_absorpt_correction_type multi-scan
_exptl_absorpt_process_details '(SADABS; Bruker, 2000)'
_exptl_crystal_colour colourless
_exptl_crystal_density_diffrn 1.393
_exptl_crystal_density_method 'not measured'
_exptl_crystal_description plate
_exptl_crystal_F_000 304
_exptl_crystal_size_max 0.30
_exptl_crystal_size_mid 0.12
_exptl_crystal_size_min 0.07
_refine_diff_density_max 0.244
_refine_diff_density_min -0.291
_refine_ls_extinction_method none
_refine_ls_goodness_of_fit_ref 1.055
_refine_ls_hydrogen_treatment constr
_refine_ls_matrix_type full
_refine_ls_number_parameters 181
_refine_ls_number_reflns 2577
_refine_ls_number_restraints 0
_refine_ls_restrained_S_all 1.055
_refine_ls_R_factor_all 0.0531
_refine_ls_R_factor_gt 0.0433
_refine_ls_shift/su_max 0.000
_refine_ls_shift/su_mean 0.000
_refine_ls_structure_factor_coef Fsqd
_refine_ls_weighting_details 'calc w=1/[\s^2^(Fo^2^)+(0.0521P)^2^+0.1130P] where P=(Fo^2^+2Fc^2^)/3'
_refine_ls_weighting_scheme calc
_refine_ls_wR_factor_gt 0.1013
_refine_ls_wR_factor_ref 0.1075
_reflns_number_gt 2135
_reflns_number_total 2577
_reflns_threshold_expression I>2sigma(I)
_cod_data_source_file rz2794.cif
_cod_data_source_block I
_cod_database_code 2235976
_cod_database_fobs_code 2235976

loop_
_symmetry_equiv_pos_as_xyz
'x, y, z'
'-x, -y, -z'

loop_
_atom_site_type_symbol
_atom_site_label
_atom_site_fract_x
_atom_site_fract_y
_atom_site_fract_z
_atom_site_U_iso_or_equiv
_atom_site_adp_type
_atom_site_calc_flag
_atom_site_refinement_flags
_atom_site_occupancy
_atom_site_symmetry_multiplicity
S S1 0.22994(8) 0.83326(5) 0.47049(5) 0.04481(19) Uani d . 1 1
O O1 0.4151(2) 0.78524(16) 0.49651(15) 0.0599(4) Uani d . 1 1
O O2 0.1737(2) 0.91873(16) 0.57906(14) 0.0597(4) Uani d . 1 1
O O3 0.2985(3) 0.75030(17) 0.20387(17) 0.0726(5) Uani d . 1 1
O O4 0.2706(3) 1.33137(17) 0.10446(16) 0.0669(5) Uani d . 1 1
C C1 -0.1457(3) 0.7024(2) 0.3856(2) 0.0519(5) Uani d . 1 1
H H1B -0.1776 0.7931 0.4136 0.062 Uiso calc R 1 1
C C2 -0.2891(3) 0.5848(3) 0.3324(2) 0.0608(6) Uani d . 1 1
H H2B -0.4189 0.5960 0.3243 0.073 Uiso calc R 1 1
C C3 -0.2412(4) 0.4505(3) 0.2909(2) 0.0600(6) Uani d . 1 1
H H3A -0.3387 0.3714 0.2556 0.072 Uiso calc R 1 1
C C4 -0.0507(4) 0.4333(2) 0.3017(2) 0.0579(6) Uani d . 1 1
H H4A -0.0194 0.3424 0.2736 0.069 Uiso calc R 1 1
C C5 0.0956(3) 0.5502(2) 0.3541(2) 0.0489(5) Uani d . 1 1
H H5A 0.2251 0.5388 0.3605 0.059 Uiso calc R 1 1
C C6 0.0467(3) 0.6838(2) 0.39682(18) 0.0411(5) Uani d . 1 1
C C7 0.2252(3) 0.9421(2) 0.35511(19) 0.0432(5) Uani d . 1 1
H H7A 0.0977 0.9713 0.3363 0.052 Uiso calc R 1 1
H H7B 0.3193 1.0286 0.3958 0.052 Uiso calc R 1 1
C C8 0.2679(3) 0.8732(2) 0.2256(2) 0.0462(5) Uani d . 1 1
C C9 0.2659(3) 0.9613(2) 0.12651(19) 0.0411(5) Uani d . 1 1
C C10 0.2567(3) 0.8914(2) -0.0027(2) 0.0469(5) Uani d . 1 1
H H10A 0.2537 0.7923 -0.0250 0.056 Uiso calc R 1 1
C C11 0.2523(3) 0.9691(3) -0.0966(2) 0.0520(6) Uani d . 1 1
H H11A 0.2465 0.9222 -0.1828 0.062 Uiso calc R 1 1
C C12 0.2562(3) 1.1161(3) -0.0658(2) 0.0506(5) Uani d . 1 1
H H12A 0.2527 1.1676 -0.1308 0.061 Uiso calc R 1 1
C C13 0.2653(3) 1.1867(2) 0.0624(2) 0.0462(5) Uani d . 1 1
C C14 0.2706(3) 1.1092(2) 0.1588(2) 0.0444(5) Uani d . 1 1
H H14A 0.2773 1.1564 0.2450 0.053 Uiso calc R 1 1
C C15 0.2437(5) 1.4133(3) 0.0078(3) 0.0859(9) Uani d . 1 1
H H15A 0.2509 1.5127 0.0498 0.129 Uiso calc R 1 1
H H15B 0.1186 1.3794 -0.0523 0.129 Uiso calc R 1 1
H H15C 0.3434 1.4033 -0.0395 0.129 Uiso calc R 1 1

loop_
_atom_site_aniso_label
_atom_site_aniso_U_11
_atom_site_aniso_U_22
_atom_site_aniso_U_33
_atom_site_aniso_U_12
_atom_site_aniso_U_13
_atom_site_aniso_U_23
S1 0.0551(3) 0.0411(3) 0.0331(3) 0.0025(2) 0.0064(2) 0.0042(2)
O1 0.0535(9) 0.0548(10) 0.0617(10) 0.0037(7) -0.0026(7) 0.0119(8)
O2 0.0897(12) 0.0524(9) 0.0327(8) 0.0070(8) 0.0155(8) 0.0016(7)
O3 0.1229(16) 0.0439(10) 0.0609(11) 0.0186(10) 0.0449(10) 0.0079(8)
O4 0.0959(13) 0.0517(10) 0.0565(10) 0.0158(9) 0.0211(9) 0.0156(8)
C1 0.0570(14) 0.0500(13) 0.0490(13) 0.0111(11) 0.0152(10) 0.0088(10)
C2 0.0487(13) 0.0663(16) 0.0661(16) 0.0063(12) 0.0135(11) 0.0141(13)
C3 0.0601(15) 0.0551(14) 0.0585(15) -0.0078(11) 0.0097(12) 0.0125(11)
C4 0.0695(16) 0.0400(12) 0.0620(15) 0.0043(11) 0.0178(12) 0.0071(11)
C5 0.0520(12) 0.0441(12) 0.0503(13) 0.0053(10) 0.0160(10) 0.0077(10)
C6 0.0506(12) 0.0410(11) 0.0317(10) 0.0041(9) 0.0116(9) 0.0084(8)
C7 0.0530(12) 0.0370(11) 0.0372(11) 0.0017(9) 0.0128(9) 0.0041(9)
C8 0.0522(12) 0.0428(12) 0.0421(12) 0.0022(10) 0.0175(10) 0.0029(9)
C9 0.0354(10) 0.0471(12) 0.0380(11) 0.0028(9) 0.0109(8) 0.0035(9)
C10 0.0464(12) 0.0487(12) 0.0402(11) 0.0018(10) 0.0117(9) 0.0000(9)
C11 0.0475(12) 0.0672(16) 0.0345(11) 0.0034(11) 0.0083(9) 0.0011(10)
C12 0.0452(12) 0.0674(15) 0.0403(12) 0.0072(11) 0.0094(9) 0.0167(11)
C13 0.0437(11) 0.0486(13) 0.0464(12) 0.0070(9) 0.0121(9) 0.0102(10)
C14 0.0462(11) 0.0493(12) 0.0371(11) 0.0070(9) 0.0143(9) 0.0045(9)
C15 0.127(3) 0.0563(17) 0.0755(19) 0.0147(17) 0.0154(17) 0.0275(14)

loop_
_atom_type_symbol
_atom_type_description
_atom_type_scat_dispersion_real
_atom_type_scat_dispersion_imag
_atom_type_scat_source
C C 0.0033 0.0016 'International Tables Vol C Tables 4.2.6.8 and 6.1.1.4'
H H 0.0000 0.0000 'International Tables Vol C Tables 4.2.6.8 and 6.1.1.4'
O O 0.0106 0.0060 'International Tables Vol C Tables 4.2.6.8 and 6.1.1.4'
S S 0.1246 0.1234 'International Tables Vol C Tables 4.2.6.8 and 6.1.1.4'

loop_
_geom_angle_atom_site_label_1
_geom_angle_atom_site_label_2
_geom_angle_atom_site_label_3
_geom_angle
O1 S1 O2 117.84(10)
O1 S1 C6 109.38(10)
O2 S1 C6 108.11(10)
O1 S1 C7 109.20(10)
O2 S1 C7 104.93(9)
C6 S1 C7 106.79(9)
C13 O4 C15 117.60(19)
C2 C1 C6 119.1(2)
C2 C1 H1B 120.5
C6 C1 H1B 120.5
C1 C2 C3 120.3(2)
C1 C2 H2B 119.9
C3 C2 H2B 119.9
C4 C3 C2 120.2(2)
C4 C3 H3A 119.9
C2 C3 H3A 119.9
C3 C4 C5 120.4(2)
C3 C4 H4A 119.8
C5 C4 H4A 119.8
C6 C5 C4 119.0(2)
C6 C5 H5A 120.5
C4 C5 H5A 120.5
C5 C6 C1 121.0(2)
C5 C6 S1 120.11(16)
C1 C6 S1 118.89(16)
C8 C7 S1 115.89(15)
C8 C7 H7A 108.3
S1 C7 H7A 108.3
C8 C7 H7B 108.3
S1 C7 H7B 108.3
H7A C7 H7B 107.4
O3 C8 C9 121.74(19)
O3 C8 C7 120.8(2)
C9 C8 C7 117.46(18)
C14 C9 C10 119.73(19)
C14 C9 C8 122.06(18)
C10 C9 C8 118.21(18)
C11 C10 C9 119.7(2)
C11 C10 H10A 120.2
C9 C10 H10A 120.2
C10 C11 C12 121.1(2)
C10 C11 H11A 119.5
C12 C11 H11A 119.5
C11 C12 C13 119.7(2)
C11 C12 H12A 120.2
C13 C12 H12A 120.2
O4 C13 C12 124.9(2)
O4 C13 C14 115.31(19)
C12 C13 C14 119.8(2)
C13 C14 C9 119.98(19)
C13 C14 H14A 120.0
C9 C14 H14A 120.0
O4 C15 H15A 109.5
O4 C15 H15B 109.5
H15A C15 H15B 109.5
O4 C15 H15C 109.5
H15A C15 H15C 109.5
H15B C15 H15C 109.5

loop_
_geom_bond_atom_site_label_1
_geom_bond_atom_site_label_2
_geom_bond_distance
S1 O1 1.4317(16)
S1 O2 1.4371(15)
S1 C6 1.760(2)
S1 C7 1.771(2)
O3 C8 1.208(2)
O4 C13 1.365(3)
O4 C15 1.415(3)
C1 C2 1.376(3)
C1 C6 1.384(3)
C1 H1B 0.9300
C2 C3 1.379(3)
C2 H2B 0.9300
C3 C4 1.368(3)
C3 H3A 0.9300
C4 C5 1.383(3)
C4 H4A 0.9300
C5 C6 1.379(3)
C5 H5A 0.9300
C7 C8 1.517(3)
C7 H7A 0.9700
C7 H7B 0.9700
C8 C9 1.485(3)
C9 C14 1.388(3)
C9 C10 1.393(3)
C10 C11 1.366(3)
C10 H10A 0.9300
C11 C12 1.379(3)
C11 H11A 0.9300
C12 C13 1.385(3)
C12 H12A 0.9300
C13 C14 1.386(3)
C14 H14A 0.9300
C15 H15A 0.9600
C15 H15B 0.9600
C15 H15C 0.9600

loop_
_geom_hbond_atom_site_label_D
_geom_hbond_atom_site_label_H
_geom_hbond_atom_site_label_A
_geom_hbond_site_symmetry_A
_geom_hbond_distance_DH
_geom_hbond_distance_HA
_geom_hbond_distance_DA
_geom_hbond_angle_DHA
_geom_hbond_publ_flag
C7 H7A O2 2_576 0.9700 2.5400 3.411(3) 149.00 yes
C7 H7B O1 2_676 0.9700 2.3700 3.334(3) 171.00 yes
C11 H11A O2 1_554 0.9300 2.4800 3.317(3) 150.00 yes
C15 H15A O3 1_565 0.9600 2.4700 3.413(3) 167.00 yes

loop_
_geom_torsion_atom_site_label_1
_geom_torsion_atom_site_label_2
_geom_torsion_atom_site_label_3
_geom_torsion_atom_site_label_4
_geom_torsion
C6 C1 C2 C3 0.0(3)
C1 C2 C3 C4 -0.4(4)
C2 C3 C4 C5 0.0(4)
C3 C4 C5 C6 0.8(3)
C4 C5 C6 C1 -1.2(3)
C4 C5 C6 S1 177.26(16)
C2 C1 C6 C5 0.8(3)
C2 C1 C6 S1 -177.68(17)
O1 S1 C6 C5 -10.3(2)
O2 S1 C6 C5 -139.83(17)
C7 S1 C6 C5 107.72(18)
O1 S1 C6 C1 168.16(16)
O2 S1 C6 C1 38.66(18)
C7 S1 C6 C1 -73.79(18)
O1 S1 C7 C8 56.31(17)
O2 S1 C7 C8 -176.48(15)
C6 S1 C7 C8 -61.87(17)
S1 C7 C8 O3 1.6(3)
S1 C7 C8 C9 -179.81(14)
O3 C8 C9 C14 -166.6(2)
C7 C8 C9 C14 14.8(3)
O3 C8 C9 C10 14.1(3)
C7 C8 C9 C10 -164.46(18)
C14 C9 C10 C11 -0.1(3)
C8 C9 C10 C11 179.21(18)
C9 C10 C11 C12 -0.2(3)
C10 C11 C12 C13 0.2(3)
C15 O4 C13 C12 7.2(3)
C15 O4 C13 C14 -173.1(2)
C11 C12 C13 O4 179.8(2)
C11 C12 C13 C14 0.0(3)
O4 C13 C14 C9 179.97(18)
C12 C13 C14 C9 -0.3(3)
C10 C9 C14 C13 0.3(3)
C8 C9 C14 C13 -178.97(18)

loop_
_cod_related_entry_id
_cod_related_entry_database
_cod_related_entry_code
1 ChemSpider 23301741
